data_7702638
loop_
_publ_author_name
'Llusar, Rosa'
'Uriel, Santiago'
'Vicent, Cristian'

_publ_section_title
;
 Transition metal incorporation into seleno-bridged cubane type clusters
 of molybdenum and tungsten. X-Ray crystal structures of the first
 [Mo3CuSe4] derivatives&#x2020;
;
_journal_issue 19
_journal_name_full 'Journal of the Chemical Society, Dalton Transactions'
_journal_page_first 2813
_journal_paper_doi 10.1039/b104262a
_journal_year 2001
_chemical_formula_sum 'C19 H48 Br4 Cl2 Cu F6 Mo3 P7 Se4'
_chemical_formula_weight 1665.10
_space_group_IT_number 14
_space_group_name_Hall '-P 2yn'
_space_group_name_H-M_alt 'P 1 21/n 1'
_symmetry_cell_setting monoclinic
_symmetry_space_group_name_H-M 'P 1 21/n 1'
_atom_sites_solution_hydrogens geom
_atom_sites_solution_primary direct
_atom_sites_solution_secondary difmap
_audit_creation_method SHELXL-97
_cell_angle_alpha 90.00
_cell_angle_beta 90.7810(10)
_cell_angle_gamma 90.00
_cell_formula_units_Z 4
_cell_length_a 12.7990(5)
_cell_length_b 23.8115(9)
_cell_length_c 16.5128(6)
_cell_measurement_temperature 293(2)
_cell_volume 5032.0(3)
_computing_cell_refinement 'Bruker SMART'
_computing_data_collection 'Bruker SMART'
_computing_data_reduction 'Bruker SHELXTL'
_computing_molecular_graphics 'Bruker SHELXTL'
_computing_publication_material 'Bruker SHELXTL'
_computing_structure_refinement 'SHELXL-97 (Sheldrick, 1997)'
_computing_structure_solution 'SHELXS-97 (Sheldrick, 1990)'
_diffrn_ambient_temperature 293(2)
_diffrn_measured_fraction_theta_full 1.000
_diffrn_measured_fraction_theta_max 1.000
_diffrn_measurement_device_type 'CCD area detector'
_diffrn_measurement_method 'phi and omega scans'
_diffrn_radiation_monochromator graphite
_diffrn_radiation_source 'fine-focus sealed tube'
_diffrn_radiation_type MoK\a
_diffrn_radiation_wavelength 0.71073
_diffrn_reflns_av_R_equivalents 0.0651
_diffrn_reflns_av_sigmaI/netI 0.0735
_diffrn_reflns_limit_h_max 15
_diffrn_reflns_limit_h_min -15
_diffrn_reflns_limit_k_max 29
_diffrn_reflns_limit_k_min -29
_diffrn_reflns_limit_l_max 20
_diffrn_reflns_limit_l_min -20
_diffrn_reflns_number 31879
_diffrn_reflns_theta_full 26.37
_diffrn_reflns_theta_max 26.37
_diffrn_reflns_theta_min 1.50
_exptl_absorpt_coefficient_mu 7.584
_exptl_absorpt_correction_T_max 0.9703
_exptl_absorpt_correction_T_min 0.7115
_exptl_absorpt_correction_type 'Bruker SADABS'
_exptl_crystal_colour 'Dark Red'
_exptl_crystal_density_diffrn 2.198
_exptl_crystal_density_method 'not measured'
_exptl_crystal_description Prism
_exptl_crystal_F_000 3144
_exptl_crystal_size_max 0.171
_exptl_crystal_size_mid 0.150
_exptl_crystal_size_min 0.122
_refine_diff_density_max 1.497
_refine_diff_density_min -1.161
_refine_diff_density_rms 0.163
_refine_ls_extinction_method none
_refine_ls_goodness_of_fit_ref 0.996
_refine_ls_hydrogen_treatment mixed
_refine_ls_matrix_type full
_refine_ls_number_parameters 391
_refine_ls_number_reflns 10286
_refine_ls_number_restraints 0
_refine_ls_restrained_S_all 0.996
_refine_ls_R_factor_all 0.0994
_refine_ls_R_factor_gt 0.0489
_refine_ls_shift/su_max 0.004
_refine_ls_shift/su_mean 0.001
_refine_ls_structure_factor_coef Fsqd
_refine_ls_weighting_details 'calc w==1/[\s^2^(Fo^2^)+(0.0771P)^2^+0.0000P] where P==(Fo^2^+2Fc^2^)/3'
_refine_ls_weighting_scheme calc
_refine_ls_wR_factor_gt 0.1261
_refine_ls_wR_factor_ref 0.1450
_reflns_number_gt 6299
_reflns_number_total 10286
_reflns_threshold_expression >2sigma(I)
_cod_data_source_file b104262a.txt
_cod_data_source_block '[Mo3CuSe4Br4(dmpe)3]PF6&#x00B7;CH2Cl2_(5)'
_cod_depositor_comments
;
The following automatic conversions were performed:

data item '_symmetry_cell_setting' value 'Monoclinic' was changed to
'monoclinic' in accordance with the
/home/saulius/struct/COD-crude-data/automatic-downloads/DataCite-retrospective/RSC/depositions/lib/dictionaries/cif_core.dic
dictionary named 'cif_core.dic' version 2.4.2 last updated on
2011-04-26.

Automatic conversion script
Id: cif_fix_values 6909 2019-04-08 15:41:33Z antanas 
;
_cod_original_sg_symbol_H-M P2(1)/n
_cod_database_code 7702638

loop_
_symmetry_equiv_pos_as_xyz
'x, y, z'
'-x+1/2, y+1/2, -z+1/2'
'-x, -y, -z'
'x-1/2, -y-1/2, z-1/2'

loop_
_atom_site_label
_atom_site_type_symbol
_atom_site_fract_x
_atom_site_fract_y
_atom_site_fract_z
_atom_site_U_iso_or_equiv
_atom_site_adp_type
_atom_site_occupancy
_atom_site_symmetry_multiplicity
_atom_site_calc_flag
_atom_site_refinement_flags
Mo1 Mo 0.16665(6) 0.04550(3) 0.27919(4) 0.03039(18) Uani 1 1 d .
Mo2 Mo 0.37593(6) 0.00774(3) 0.25459(4) 0.03130(19) Uani 1 1 d .
Mo3 Mo 0.20347(6) -0.06320(3) 0.21153(4) 0.03038(18) Uani 1 1 d .
Cu1 Cu 0.24456(10) 0.03546(5) 0.11714(6) 0.0433(3) Uani 1 1 d .
Se1 Se 0.25140(7) -0.03374(4) 0.35088(5) 0.0341(2) Uani 1 1 d .
Se2 Se 0.30471(7) 0.10155(4) 0.21764(5) 0.0400(2) Uani 1 1 d .
Se3 Se 0.35894(7) -0.04428(4) 0.12760(5) 0.0377(2) Uani 1 1 d .
Se4 Se 0.07564(7) 0.00448(4) 0.15937(5) 0.0380(2) Uani 1 1 d .
Br1 Br 0.01210(8) 0.01903(5) 0.37652(6) 0.0526(3) Uani 1 1 d .
Br2 Br 0.46196(8) 0.04460(5) 0.39056(6) 0.0547(3) Uani 1 1 d .
Br3 Br 0.27980(9) -0.16038(4) 0.26505(7) 0.0552(3) Uani 1 1 d .
Br4 Br 0.23385(11) 0.06871(5) -0.01465(6) 0.0702(4) Uani 1 1 d .
P1 P 0.0470(2) 0.12810(12) 0.24753(16) 0.0463(6) Uani 1 1 d .
P2 P 0.1936(2) 0.11035(12) 0.40391(14) 0.0449(6) Uani 1 1 d .
P3 P 0.5425(2) 0.04934(13) 0.19730(16) 0.0524(7) Uani 1 1 d .
P4 P 0.5158(2) -0.06710(13) 0.29121(16) 0.0500(7) Uani 1 1 d .
P5 P 0.1555(2) -0.12355(12) 0.09009(16) 0.0491(7) Uani 1 1 d .
P6 P 0.0406(2) -0.11749(12) 0.26020(16) 0.0491(7) Uani 1 1 d .
C1 C 0.0703(9) 0.1676(5) 0.1567(6) 0.065(3) Uani 1 1 d .
H1A H 0.1423 0.1789 0.1555 0.098 Uiso 1 1 calc R
H1B H 0.0265 0.2004 0.1558 0.098 Uiso 1 1 calc R
H1C H 0.0545 0.1447 0.1103 0.098 Uiso 1 1 calc R
C2 C -0.0921(8) 0.1111(5) 0.2399(7) 0.068(3) Uani 1 1 d .
H2A H -0.1122 0.0897 0.2865 0.102 Uiso 1 1 calc R
H2B H -0.1051 0.0894 0.1918 0.102 Uiso 1 1 calc R
H2C H -0.1321 0.1452 0.2374 0.102 Uiso 1 1 calc R
C3 C 0.0558(9) 0.1814(5) 0.3262(6) 0.064(3) Uani 1 1 d .
H3A H 0.1105 0.2078 0.3127 0.077 Uiso 1 1 calc R
H3B H -0.0096 0.2018 0.3280 0.077 Uiso 1 1 calc R
C4 C 0.0795(8) 0.1561(5) 0.4103(6) 0.059(3) Uani 1 1 d .
H4A H 0.0197 0.1347 0.4285 0.071 Uiso 1 1 calc R
H4B H 0.0929 0.1859 0.4490 0.071 Uiso 1 1 calc R
C5 C 0.2064(9) 0.0773(5) 0.5029(6) 0.059(3) Uani 1 1 d .
H5A H 0.1528 0.0494 0.5087 0.088 Uiso 1 1 calc R
H5B H 0.1992 0.1052 0.5444 0.088 Uiso 1 1 calc R
H5C H 0.2737 0.0598 0.5079 0.088 Uiso 1 1 calc R
C6 C 0.2998(9) 0.1613(4) 0.4011(6) 0.059(3) Uani 1 1 d .
H6A H 0.2984 0.1804 0.3500 0.089 Uiso 1 1 calc R
H6B H 0.3654 0.1422 0.4079 0.089 Uiso 1 1 calc R
H6C H 0.2915 0.1880 0.4441 0.089 Uiso 1 1 calc R
C7 C 0.5804(10) 0.1169(5) 0.2363(8) 0.084(4) Uani 1 1 d .
H7A H 0.5243 0.1431 0.2281 0.126 Uiso 1 1 calc R
H7B H 0.6412 0.1299 0.2085 0.126 Uiso 1 1 calc R
H7C H 0.5961 0.1138 0.2932 0.126 Uiso 1 1 calc R
C8 C 0.5488(10) 0.0575(6) 0.0889(6) 0.080(4) Uani 1 1 d .
H8A H 0.4917 0.0805 0.0704 0.120 Uiso 1 1 calc R
H8B H 0.5443 0.0213 0.0635 0.120 Uiso 1 1 calc R
H8C H 0.6137 0.0750 0.0750 0.120 Uiso 1 1 calc R
C9 C 0.6543(9) 0.0055(6) 0.2180(8) 0.083(4) Uani 1 1 d .
H9A H 0.6663 -0.0183 0.1713 0.099 Uiso 1 1 calc R
H9B H 0.7153 0.0293 0.2253 0.099 Uiso 1 1 calc R
C10 C 0.6426(8) -0.0315(5) 0.2928(7) 0.069(3) Uani 1 1 d .
H10A H 0.6488 -0.0086 0.3412 0.082 Uiso 1 1 calc R
H10B H 0.6981 -0.0593 0.2942 0.082 Uiso 1 1 calc R
C11 C 0.5044(9) -0.1037(5) 0.3883(6) 0.071(4) Uani 1 1 d .
H11A H 0.4386 -0.1229 0.3900 0.107 Uiso 1 1 calc R
H11B H 0.5084 -0.0769 0.4317 0.107 Uiso 1 1 calc R
H11C H 0.5602 -0.1304 0.3941 0.107 Uiso 1 1 calc R
C12 C 0.5411(9) -0.1221(5) 0.2172(6) 0.063(3) Uani 1 1 d .
H12A H 0.4792 -0.1443 0.2093 0.095 Uiso 1 1 calc R
H12B H 0.5969 -0.1456 0.2367 0.095 Uiso 1 1 calc R
H12C H 0.5605 -0.1053 0.1668 0.095 Uiso 1 1 calc R
C13 C 0.2521(10) -0.1734(5) 0.0592(7) 0.074(4) Uani 1 1 d .
H13A H 0.3167 -0.1542 0.0492 0.111 Uiso 1 1 calc R
H13B H 0.2287 -0.1918 0.0105 0.111 Uiso 1 1 calc R
H13C H 0.2625 -0.2007 0.1012 0.111 Uiso 1 1 calc R
C14 C 0.1250(10) -0.0881(5) -0.0039(6) 0.070(3) Uani 1 1 d .
H14A H 0.1828 -0.0648 -0.0188 0.105 Uiso 1 1 calc R
H14B H 0.0639 -0.0652 0.0028 0.105 Uiso 1 1 calc R
H14C H 0.1120 -0.1154 -0.0456 0.105 Uiso 1 1 calc R
C15 C 0.0410(10) -0.1655(5) 0.1097(7) 0.073(4) Uani 1 1 d .
H15A H -0.0207 -0.1449 0.0922 0.088 Uiso 1 1 calc R
H15B H 0.0443 -0.1997 0.0780 0.088 Uiso 1 1 calc R
C16 C 0.0303(11) -0.1809(5) 0.1988(7) 0.073(4) Uani 1 1 d .
H16A H 0.0849 -0.2071 0.2145 0.088 Uiso 1 1 calc R
H16B H -0.0367 -0.1988 0.2075 0.088 Uiso 1 1 calc R
C17 C 0.0384(9) -0.1396(5) 0.3641(7) 0.069(3) Uani 1 1 d .
H17A H 0.1040 -0.1567 0.3784 0.103 Uiso 1 1 calc R
H17B H -0.0170 -0.1662 0.3714 0.103 Uiso 1 1 calc R
H17C H 0.0269 -0.1076 0.3983 0.103 Uiso 1 1 calc R
C18 C -0.0861(8) -0.0859(5) 0.2434(7) 0.070(3) Uani 1 1 d .
H18A H -0.0913 -0.0725 0.1886 0.104 Uiso 1 1 calc R
H18B H -0.0948 -0.0550 0.2800 0.104 Uiso 1 1 calc R
H18C H -0.1397 -0.1133 0.2525 0.104 Uiso 1 1 calc R
P10 P -0.25960(18) -0.23929(8) 0.34767(13) 0.0522(7) Uani 1 1 d G
F1 F -0.2599(4) -0.17438(9) 0.3289(3) 0.102(3) Uani 1 1 d G
F2 F -0.2563(4) -0.30483(9) 0.3661(3) 0.0723(19) Uani 1 1 d G
F3 F -0.3380(4) -0.24979(19) 0.2728(2) 0.131(4) Uani 1 1 d G
F4 F -0.1765(4) -0.22924(18) 0.4177(3) 0.108(3) Uani 1 1 d G
F5 F -0.3588(3) -0.2310(2) 0.4011(3) 0.126(3) Uani 1 1 d G
F6 F -0.1639(4) -0.2465(2) 0.2864(3) 0.140(4) Uani 1 1 d G
C20 C 0.342(4) 0.227(2) -0.037(3) 0.200 Uiso 0.50 1 d P
Cl20 Cl 0.4527(13) 0.2076(7) -0.0268(9) 0.200 Uiso 0.50 1 d P
Cl21 Cl 0.3239(12) 0.2307(6) 0.0818(9) 0.200 Uiso 0.50 1 d P
C30 C 0.250(5) 0.311(2) -0.068(3) 0.200 Uiso 0.50 1 d P
Cl30 Cl 0.1160(12) 0.3028(7) -0.0542(9) 0.200 Uiso 0.50 1 d P
Cl31 Cl 0.2597(12) 0.3768(7) -0.0558(9) 0.200 Uiso 0.50 1 d P

loop_
_atom_site_aniso_label
_atom_site_aniso_U_11
_atom_site_aniso_U_22
_atom_site_aniso_U_33
_atom_site_aniso_U_23
_atom_site_aniso_U_13
_atom_site_aniso_U_12
Mo1 0.0282(4) 0.0373(4) 0.0257(4) -0.0015(3) 0.0005(3) 0.0024(3)
Mo2 0.0254(4) 0.0430(5) 0.0255(4) -0.0032(3) 0.0009(3) -0.0022(3)
Mo3 0.0295(4) 0.0356(4) 0.0260(4) -0.0001(3) -0.0007(3) -0.0015(3)
Cu1 0.0496(7) 0.0505(8) 0.0298(6) 0.0040(5) 0.0008(5) -0.0015(6)
Se1 0.0324(5) 0.0450(6) 0.0248(4) 0.0026(4) 0.0011(4) 0.0016(4)
Se2 0.0438(6) 0.0398(6) 0.0365(5) -0.0010(4) 0.0037(4) -0.0058(4)
Se3 0.0363(5) 0.0495(6) 0.0274(4) -0.0046(4) 0.0043(4) 0.0008(4)
Se4 0.0334(5) 0.0459(6) 0.0346(5) 0.0002(4) -0.0077(4) 0.0007(4)
Br1 0.0406(6) 0.0693(8) 0.0483(6) 0.0033(5) 0.0135(5) 0.0022(5)
Br2 0.0449(6) 0.0758(8) 0.0431(6) -0.0166(5) -0.0082(5) -0.0020(5)
Br3 0.0629(7) 0.0460(6) 0.0566(6) 0.0061(5) -0.0025(5) 0.0067(5)
Br4 0.1001(10) 0.0747(9) 0.0357(6) 0.0133(5) 0.0019(6) 0.0026(7)
P1 0.0454(15) 0.0489(17) 0.0445(15) 0.0001(12) -0.0037(12) 0.0121(12)
P2 0.0477(15) 0.0526(17) 0.0345(13) -0.0109(11) -0.0019(12) 0.0064(13)
P3 0.0354(14) 0.078(2) 0.0442(15) -0.0004(14) 0.0070(12) -0.0136(13)
P4 0.0381(14) 0.069(2) 0.0429(14) -0.0059(13) -0.0051(12) 0.0143(13)
P5 0.0595(18) 0.0478(17) 0.0398(14) -0.0084(12) -0.0083(13) -0.0091(13)
P6 0.0398(15) 0.0581(18) 0.0493(15) 0.0072(13) 0.0015(12) -0.0128(13)
C1 0.066(8) 0.068(8) 0.061(7) 0.021(6) 0.008(6) -0.003(6)
C2 0.040(6) 0.096(10) 0.067(8) 0.009(7) -0.002(6) 0.020(6)
C3 0.072(8) 0.054(7) 0.065(7) -0.002(6) -0.012(6) 0.024(6)
C4 0.054(7) 0.061(7) 0.062(7) -0.025(6) 0.003(6) 0.015(6)
C5 0.058(7) 0.080(8) 0.039(6) 0.001(5) -0.005(5) 0.011(6)
C6 0.073(8) 0.049(7) 0.056(7) -0.017(5) -0.002(6) -0.007(6)
C7 0.067(8) 0.094(10) 0.091(10) -0.006(8) 0.003(7) -0.047(8)
C8 0.072(9) 0.114(12) 0.054(7) 0.016(7) 0.019(6) -0.015(8)
C9 0.039(7) 0.122(12) 0.087(9) 0.005(8) 0.025(6) 0.004(7)
C10 0.030(6) 0.105(10) 0.071(8) -0.003(7) -0.008(5) 0.018(6)
C11 0.070(8) 0.085(9) 0.058(7) 0.002(6) -0.012(6) 0.024(7)
C12 0.057(7) 0.085(9) 0.048(6) -0.010(6) 0.000(5) 0.031(6)
C13 0.108(11) 0.052(7) 0.063(7) -0.026(6) -0.008(7) 0.012(7)
C14 0.092(9) 0.076(9) 0.042(6) -0.006(6) -0.019(6) -0.012(7)
C15 0.070(8) 0.072(9) 0.078(9) -0.015(7) -0.009(7) -0.033(7)
C16 0.088(9) 0.064(8) 0.068(8) -0.002(6) 0.005(7) -0.035(7)
C17 0.060(7) 0.077(9) 0.071(8) 0.027(7) 0.006(6) -0.014(6)
C18 0.040(6) 0.090(9) 0.079(8) 0.022(7) -0.005(6) -0.013(6)
P10 0.0595(18) 0.0373(16) 0.0598(17) 0.0022(13) -0.0007(14) -0.0121(13)
F1 0.111(6) 0.049(4) 0.144(7) 0.023(4) -0.033(6) -0.015(4)
F2 0.103(5) 0.034(3) 0.080(4) 0.003(3) 0.004(4) -0.005(3)
F3 0.181(10) 0.097(6) 0.113(7) 0.038(5) -0.085(7) -0.061(6)
F4 0.125(7) 0.082(6) 0.116(6) 0.010(5) -0.049(6) -0.031(5)
F5 0.091(6) 0.120(8) 0.168(9) -0.020(6) 0.057(6) 0.004(5)
F6 0.156(9) 0.101(7) 0.167(9) 0.019(6) 0.101(7) 0.011(6)

loop_
_atom_type_symbol
_atom_type_description
_atom_type_scat_dispersion_real
_atom_type_scat_dispersion_imag
_atom_type_scat_source
C C 0.0033 0.0016 'International Tables Vol C Tables 4.2.6.8 and 6.1.1.4'
H H 0.0000 0.0000 'International Tables Vol C Tables 4.2.6.8 and 6.1.1.4'
F F 0.0171 0.0103 'International Tables Vol C Tables 4.2.6.8 and 6.1.1.4'
P P 0.1023 0.0942 'International Tables Vol C Tables 4.2.6.8 and 6.1.1.4'
Cu Cu 0.3201 1.2651 'International Tables Vol C Tables 4.2.6.8 and 6.1.1.4'
Se Se -0.0929 2.2259 'International Tables Vol C Tables 4.2.6.8 and 6.1.1.4'
Br Br -0.2901 2.4595 'International Tables Vol C Tables 4.2.6.8 and 6.1.1.4'
Mo Mo -1.6832 0.6857 'International Tables Vol C Tables 4.2.6.8 and 6.1.1.4'
Cl Cl 0.1484 0.1585 'International Tables Vol C Tables 4.2.6.8 and 6.1.1.4'

loop_
_geom_angle_atom_site_label_1
_geom_angle_atom_site_label_2
_geom_angle_atom_site_label_3
_geom_angle
Se2 Mo1 Se1 107.50(4)
Se2 Mo1 Se4 102.55(4)
Se1 Mo1 Se4 106.24(4)
Se2 Mo1 P1 85.93(7)
Se1 Mo1 P1 161.55(7)
Se4 Mo1 P1 82.28(7)
Se2 Mo1 P2 85.17(7)
Se1 Mo1 P2 91.22(7)
Se4 Mo1 P2 157.39(7)
P1 Mo1 P2 77.06(9)
Se2 Mo1 Br1 159.04(5)
Se1 Mo1 Br1 81.59(4)
Se4 Mo1 Br1 92.52(4)
P1 Mo1 Br1 81.70(7)
P2 Mo1 Br1 75.62(7)
Se2 Mo1 Mo2 55.20(3)
Se1 Mo1 Mo2 54.69(3)
Se4 Mo1 Mo2 101.15(3)
P1 Mo1 Mo2 140.96(7)
P2 Mo1 Mo2 100.67(6)
Br1 Mo1 Mo2 136.21(4)
Se2 Mo1 Mo3 101.98(4)
Se1 Mo1 Mo3 54.73(3)
Se4 Mo1 Mo3 53.90(3)
P1 Mo1 Mo3 136.18(7)
P2 Mo1 Mo3 145.89(7)
Br1 Mo1 Mo3 98.66(4)
Mo2 Mo1 Mo3 60.03(3)
Se2 Mo1 Cu1 52.97(3)
Se1 Mo1 Cu1 103.10(4)
Se4 Mo1 Cu1 52.49(3)
P1 Mo1 Cu1 95.08(7)
P2 Mo1 Cu1 138.04(7)
Br1 Mo1 Cu1 144.84(4)
Mo2 Mo1 Cu1 60.32(3)
Mo3 Mo1 Cu1 60.05(3)
Se3 Mo2 Se1 107.39(4)
Se3 Mo2 Se2 102.53(4)
Se1 Mo2 Se2 106.22(4)
Se3 Mo2 P3 86.76(7)
Se1 Mo2 P3 160.95(7)
Se2 Mo2 P3 82.25(8)
Se3 Mo2 P4 84.53(7)
Se1 Mo2 P4 91.40(7)
Se2 Mo2 P4 157.69(8)
P3 Mo2 P4 77.00(10)
Se3 Mo2 Br2 158.56(5)
Se1 Mo2 Br2 81.42(4)
Se2 Mo2 Br2 93.29(4)
P3 Mo2 Br2 81.08(7)
P4 Mo2 Br2 75.59(7)
Se3 Mo2 Mo1 102.05(4)
Se1 Mo2 Mo1 54.62(3)
Se2 Mo2 Mo1 53.93(3)
P3 Mo2 Mo1 136.18(8)
P4 Mo2 Mo1 145.93(7)
Br2 Mo2 Mo1 98.94(4)
Se3 Mo2 Mo3 55.11(3)
Se1 Mo2 Mo3 54.70(3)
Se2 Mo2 Mo3 100.98(4)
P3 Mo2 Mo3 141.69(7)
P4 Mo2 Mo3 100.37(7)
Br2 Mo2 Mo3 136.02(4)
Mo1 Mo2 Mo3 60.00(3)
Se3 Mo2 Cu1 52.85(4)
Se1 Mo2 Cu1 102.92(4)
Se2 Mo2 Cu1 52.62(4)
P3 Mo2 Cu1 95.78(7)
P4 Mo2 Cu1 137.29(7)
Br2 Mo2 Cu1 145.72(5)
Mo1 Mo2 Cu1 60.16(3)
Mo3 Mo2 Cu1 59.99(3)
Se4 Mo3 Se1 107.27(4)
Se4 Mo3 Se3 102.80(4)
Se1 Mo3 Se3 106.10(4)
Se4 Mo3 P5 86.63(7)
Se1 Mo3 P5 161.85(8)
Se3 Mo3 P5 81.30(7)
Se4 Mo3 P6 84.30(7)
Se1 Mo3 P6 92.48(7)
Se3 Mo3 P6 156.75(8)
P5 Mo3 P6 77.01(9)
Se4 Mo3 Br3 158.76(5)
Se1 Mo3 Br3 81.51(4)
Se3 Mo3 Br3 92.86(4)
P5 Mo3 Br3 81.58(7)
P6 Mo3 Br3 75.88(7)
Se4 Mo3 Mo1 55.12(3)
Se1 Mo3 Mo1 54.58(3)
Se3 Mo3 Mo1 101.04(4)
P5 Mo3 Mo1 141.46(7)
P6 Mo3 Mo1 101.11(7)
Br3 Mo3 Mo1 136.01(4)
Se4 Mo3 Mo2 102.04(4)
Se1 Mo3 Mo2 54.62(3)
Se3 Mo3 Mo2 53.84(3)
P5 Mo3 Mo2 135.14(7)
P6 Mo3 Mo2 147.02(7)
Br3 Mo3 Mo2 98.77(4)
Mo1 Mo3 Mo2 59.97(3)
Se4 Mo3 Cu1 52.86(4)
Se1 Mo3 Cu1 103.17(4)
Se3 Mo3 Cu1 52.72(4)
P5 Mo3 Cu1 94.51(7)
P6 Mo3 Cu1 136.95(7)
Br3 Mo3 Cu1 145.42(4)
Mo1 Mo3 Cu1 60.28(3)
Mo2 Mo3 Cu1 60.37(3)
Br4 Cu1 Se4 109.65(6)
Br4 Cu1 Se3 111.45(6)
Se4 Cu1 Se3 106.68(5)
Br4 Cu1 Se2 116.00(6)
Se4 Cu1 Se2 106.38(5)
Se3 Cu1 Se2 106.17(5)
Br4 Cu1 Mo3 141.26(6)
Se4 Cu1 Mo3 54.39(3)
Se3 Cu1 Mo3 55.27(4)
Se2 Cu1 Mo3 102.70(4)
Br4 Cu1 Mo1 145.85(6)
Se4 Cu1 Mo1 55.23(3)
Se3 Cu1 Mo1 102.55(4)
Se2 Cu1 Mo1 54.27(3)
Mo3 Cu1 Mo1 59.67(3)
Br4 Cu1 Mo2 147.54(6)
Se4 Cu1 Mo2 102.66(4)
Se3 Cu1 Mo2 54.13(3)
Se2 Cu1 Mo2 55.18(4)
Mo3 Cu1 Mo2 59.64(3)
Mo1 Cu1 Mo2 59.52(3)
Mo1 Se1 Mo2 70.70(3)
Mo1 Se1 Mo3 70.68(3)
Mo2 Se1 Mo3 70.68(3)
Cu1 Se2 Mo1 72.76(4)
Cu1 Se2 Mo2 72.20(4)
Mo1 Se2 Mo2 70.87(3)
Cu1 Se3 Mo2 73.02(4)
Cu1 Se3 Mo3 72.01(4)
Mo2 Se3 Mo3 71.05(3)
Cu1 Se4 Mo3 72.75(4)
Cu1 Se4 Mo1 72.27(4)
Mo3 Se4 Mo1 70.98(3)
C1 P1 C3 102.8(5)
C1 P1 C2 103.3(5)
C3 P1 C2 104.8(6)
C1 P1 Mo1 118.0(4)
C3 P1 Mo1 111.2(3)
C2 P1 Mo1 115.2(4)
C5 P2 C6 104.6(5)
C5 P2 C4 105.5(5)
C6 P2 C4 101.7(5)
C5 P2 Mo1 117.7(4)
C6 P2 Mo1 117.9(3)
C4 P2 Mo1 107.6(3)
C7 P3 C9 103.9(6)
C7 P3 C8 104.1(6)
C9 P3 C8 101.8(6)
C7 P3 Mo2 116.0(4)
C9 P3 Mo2 111.8(4)
C8 P3 Mo2 117.4(4)
C12 P4 C10 100.2(6)
C12 P4 C11 105.2(5)
C10 P4 C11 106.8(5)
C12 P4 Mo2 117.8(3)
C10 P4 Mo2 107.1(4)
C11 P4 Mo2 117.9(4)
C13 P5 C14 101.9(6)
C13 P5 C15 104.4(6)
C14 P5 C15 104.3(6)
C13 P5 Mo3 116.1(4)
C14 P5 Mo3 117.5(4)
C15 P5 Mo3 111.1(4)
C17 P6 C18 104.1(5)
C17 P6 C16 106.7(6)
C18 P6 C16 101.7(6)
C17 P6 Mo3 117.8(4)
C18 P6 Mo3 118.0(4)
C16 P6 Mo3 107.1(4)
C4 C3 P1 112.4(7)
C3 C4 P2 109.2(7)
C10 C9 P3 113.7(7)
C9 C10 P4 110.6(8)
C16 C15 P5 112.9(8)
C15 C16 P6 109.3(8)
F5 P10 F1 89.3
F5 P10 F4 96.4
F1 P10 F4 89.7
F5 P10 F2 92.0
F1 P10 F2 178.6
F4 P10 F2 89.6
F5 P10 F3 87.2
F1 P10 F3 90.1
F4 P10 F3 176.5
F2 P10 F3 90.6
F5 P10 F6 175.2
F1 P10 F6 88.9
F4 P10 F6 88.1
F2 P10 F6 89.8
F3 P10 F6 88.4
Cl20 C20 Cl21 91(3)
Cl31 C30 Cl30 99(3)

loop_
_geom_bond_atom_site_label_1
_geom_bond_atom_site_label_2
_geom_bond_distance
Mo1 Se2 2.4465(12)
Mo1 Se1 2.4704(11)
Mo1 Se4 2.4823(11)
Mo1 P1 2.543(3)
Mo1 P2 2.594(3)
Mo1 Br1 2.6419(12)
Mo1 Mo2 2.8597(10)
Mo1 Mo3 2.8607(10)
Mo1 Cu1 2.8783(13)
Mo2 Se3 2.4427(11)
Mo2 Se1 2.4725(11)
Mo2 Se2 2.4854(12)
Mo2 P3 2.545(3)
Mo2 P4 2.591(3)
Mo2 Br2 2.6374(12)
Mo2 Mo3 2.8616(10)
Mo2 Cu1 2.8827(13)
Mo3 Se4 2.4449(12)
Mo3 Se1 2.4750(11)
Mo3 Se3 2.4815(11)
Mo3 P5 2.536(3)
Mo3 P6 2.591(3)
Mo3 Br3 2.6584(13)
Mo3 Cu1 2.8718(14)
Cu1 Br4 2.3181(15)
Cu1 Se4 2.3971(15)
Cu1 Se3 2.4023(15)
Cu1 Se2 2.4059(15)
P1 C1 1.799(10)
P1 C3 1.818(11)
P1 C2 1.828(11)
P2 C5 1.820(10)
P2 C6 1.822(11)
P2 C4 1.826(10)
P3 C7 1.798(12)
P3 C9 1.800(12)
P3 C8 1.804(11)
P4 C12 1.823(10)
P4 C10 1.830(11)
P4 C11 1.832(11)
P5 C13 1.793(11)
P5 C14 1.805(10)
P5 C15 1.807(11)
P6 C17 1.796(11)
P6 C18 1.806(11)
P6 C16 1.822(11)
C3 C4 1.540(14)
C9 C10 1.527(16)
C15 C16 1.524(15)
P10 F5 1.5683
P10 F1 1.5764
P10 F4 1.5788
P10 F2 1.5903
P10 F3 1.6013
P10 F6 1.6078
C20 Cl20 1.50(5)
C20 Cl21 1.99(5)
C30 Cl31 1.59(5)
C30 Cl30 1.74(6)
